data_4085419
loop_
_publ_author_name
'Gardner, Benedict M.'
'Lewis, William'
'Blake, Alexander J.'
'Liddle, Stephen T.'

_publ_section_title
;
 Thorium Triamidoamine Complexes: Synthesis of an Unusual Dinuclear
 Tuck-in--Tuck-over Thorium Metallacycle Featuring the Longest Known
 Thorium&#x2212;\s-Alkyl Bond
;
_journal_issue 11
_journal_name_full Organometallics
_journal_page_first 2386
_journal_paper_doi 10.1021/om501177s
_journal_volume 34
_journal_year 2015
_chemical_formula_moiety 'C28 H63 N6 Si3 U, C24 H20 B, C7 H8'
_chemical_formula_sum 'C59 H91 B N6 Si3 U'
_chemical_formula_weight 1217.48
_space_group_crystal_system monoclinic
_space_group_IT_number 15
_space_group_name_Hall '-C 2yc'
_space_group_name_H-M_alt 'C 1 2/c 1'
_symmetry_space_group_name_Hall '-C 2yc'
_symmetry_space_group_name_H-M 'C 1 2/c 1'
_atom_sites_solution_hydrogens geom
_audit_creation_date 2014-11-14
_audit_creation_method
;
Olex2 1.2
(compiled 2014.09.19 svn.r3010 for OlexSys, GUI svn.r4874)
;
_cell_angle_alpha 90
_cell_angle_beta 128.242(5)
_cell_angle_gamma 90
_cell_formula_units_Z 8
_cell_length_a 27.557(8)
_cell_length_b 25.947(8)
_cell_length_c 21.479(6)
_cell_measurement_reflns_used 7063
_cell_measurement_temperature 90(2)
_cell_measurement_theta_max 27.43
_cell_measurement_theta_min 2.16
_cell_volume 12062(6)
_computing_molecular_graphics 'Olex2 (Dolomanov et al., 2009)'
_computing_publication_material 'Olex2 (Dolomanov et al., 2009)'
_computing_structure_refinement 'ShelXL (Sheldrick, 2008)'
_diffrn_ambient_temperature 90(2)
_diffrn_detector_area_resol_mean 8.366
_diffrn_measured_fraction_theta_full 0.995
_diffrn_measured_fraction_theta_max 0.987
_diffrn_measurement_device_type 'Bruker SMART APEX CCD area detector'
_diffrn_measurement_method \w
_diffrn_radiation_monochromator graphite
_diffrn_radiation_type MoK\a
_diffrn_radiation_wavelength 0.71073
_diffrn_reflns_av_R_equivalents 0.0564
_diffrn_reflns_av_unetI/netI 0.0800
_diffrn_reflns_Laue_measured_fraction_full 0.995
_diffrn_reflns_Laue_measured_fraction_max 0.987
_diffrn_reflns_limit_h_max 24
_diffrn_reflns_limit_h_min -35
_diffrn_reflns_limit_k_max 33
_diffrn_reflns_limit_k_min -31
_diffrn_reflns_limit_l_max 27
_diffrn_reflns_limit_l_min -26
_diffrn_reflns_number 37344
_diffrn_reflns_point_group_measured_fraction_full 0.995
_diffrn_reflns_point_group_measured_fraction_max 0.987
_diffrn_reflns_theta_full 25.242
_diffrn_reflns_theta_max 27.548
_diffrn_reflns_theta_min 1.980
_diffrn_source 'sealed tube'
_exptl_absorpt_coefficient_mu 2.792
_exptl_absorpt_correction_T_max 0.4305
_exptl_absorpt_correction_T_min 0.3526
_exptl_absorpt_correction_type multi-scan
_exptl_absorpt_process_details
;
SADABS-2007/2 (Bruker,2007) was used for absorption correction.
wR2(int) was 0.0702 before and 0.0539 after correction.
The Ratio of minimum to maximum transmission is 0.8190.
The \l/2 correction factor is 0.0015.
;
_exptl_crystal_colour 'clear green'
_exptl_crystal_colour_lustre clear
_exptl_crystal_colour_primary green
_exptl_crystal_density_diffrn 1.341
_exptl_crystal_density_method 'not measured'
_exptl_crystal_description column
_exptl_crystal_F_000 5008
_exptl_crystal_size_max 0.41
_exptl_crystal_size_mid 0.1
_exptl_crystal_size_min 0.1
_refine_diff_density_max 2.052
_refine_diff_density_min -1.302
_refine_diff_density_rms 0.133
_refine_ls_extinction_method none
_refine_ls_goodness_of_fit_ref 1.182
_refine_ls_hydrogen_treatment constr
_refine_ls_matrix_type full
_refine_ls_number_parameters 625
_refine_ls_number_reflns 13761
_refine_ls_number_restraints 602
_refine_ls_restrained_S_all 1.163
_refine_ls_R_factor_all 0.1006
_refine_ls_R_factor_gt 0.0753
_refine_ls_shift/su_max 0.001
_refine_ls_shift/su_mean 0.000
_refine_ls_structure_factor_coef Fsqd
_refine_ls_weighting_details 'w=1/[\s^2^(Fo^2^)+(0.0555P)^2^+46.6730P] where P=(Fo^2^+2Fc^2^)/3'
_refine_ls_weighting_scheme calc
_refine_ls_wR_factor_gt 0.1567
_refine_ls_wR_factor_ref 0.1675
_reflns_Friedel_coverage 0.000
_reflns_number_gt 10555
_reflns_number_total 13761
_reflns_threshold_expression 'I > 2\s(I)'
_cod_data_source_file om501177s_si_001.cif
_cod_data_source_block 5
_cod_depositor_comments 'Adding full bibliography for 4085415--4085420.cif.'
_cod_database_code 4085419
_nottingham_internal_coll_name UBMGMW
_nottingham_internal_coll_number 11948
_nottingham_internal_coll_client BMG/STL
_nottingham_internal_coll_type hemisphere
_nottingham_internal_coll_frame_method \w
_nottingham_internal_coll_frame_time 60
_nottingham_internal_coll_frame_width 0.3
_nottingham_internal_coll_user BMG
_nottingham_internal_coll_date 26/10/2012
_nottingham_internal_coll_location NOTTS
_nottingham_internal_process_date 26/10/2012
_nottingham_internal_process_user BMG/WL
_nottingham_internal_solution_date 26/10/2012
_nottingham_internal_solution_user BMG/WL
_nottingham_internal_refinement_date 10/11/2014
_nottingham_internal_refinement_user BMG/WL
_nottingham_internal_validation_date 14/11/2014
_nottingham_internal_validation_user pczwl
_nottingham_internal_archive_date 14/11/2014
_platon_squeeze_void_probe_radius 1.20
_shelx_space_group_comment
;
The symmetry employed for this shelxl refinement is uniquely defined
by the following loop, which should always be used as a source of
symmetry information in preference to the above space-group names.
They are only intended as comments.
;
_olex2_refinement_description
;
1. Fixed Uiso
 At 1.2 times of:
  All C(H) groups, All C(H,H) groups
 At 1.5 times of:
  All C(H,H,H) groups
2. Restrained distances
 H21A-H18B
 -2 with sigma of 0.02
 H21B-H18B
 -2 with sigma of 0.02
 Si3-C19A \\sim Si3-C19
 with sigma of 0.02
 C19-C21 \\sim C19-C21A \\sim C20-C19 \\sim C20A-C19 \\sim C19-C22 \\sim
C19-C22A
 with sigma of 0.02
3. Rigid body (RIGU) restrains
 All non-hydrogen atoms
 with sigma for 1-2 distances of 0.004 and sigma for 1-3 distances of 0.004
4. Others
 Sof(C19A)=Sof(C20A)=Sof(H20D)=Sof(H20E)=Sof(H20F)=Sof(C21A)=Sof(H21D)=
 Sof(H21E)=Sof(H21F)=Sof(C22A)=Sof(H22D)=Sof(H22E)=Sof(H22F)=1-FVAR(1)
 Sof(C19)=Sof(C20)=Sof(H20A)=Sof(H20B)=Sof(H20C)=Sof(C21)=Sof(H21A)=Sof(H21B)=
 Sof(H21C)=Sof(C22)=Sof(H22A)=Sof(H22B)=Sof(H22C)=FVAR(1)
5.a Secondary CH2 refined with riding coordinates:
 C7(H7A,H7B), C8(H8A,H8B), C15(H15A,H15B), C16(H16A,H16B), C23(H23A,H23B),
 C24(H24A,H24B)
5.b Aromatic/amide H refined with riding coordinates:
 C30(H30), C31(H31), C32(H32), C33(H33), C34(H34), C36(H36), C37(H37),
 C38(H38), C39(H39), C40(H40), C42(H42), C43(H43), C44(H44), C45(H45), C46(H46),
  C48(H48), C49(H49), C50(H50), C51(H51), C52(H52)
5.c Idealised Me refined as rotating group:
 C1(H1A,H1B,H1C), C2(H2A,H2B,H2C), C4(H4A,H4B,H4C), C5(H5A,H5B,H5C), C6(H6A,
 H6B,H6C), C9(H9A,H9B,H9C), C10(H10A,H10B,H10C), C12(H12A,H12B,H12C), C13(H13A,
 H13B,H13C), C14(H14A,H14B,H14C), C17(H17A,H17B,H17C), C18(H18A,H18B,H18C),
 C20(H20A,H20B,H20C), C20A(H20D,H20E,H20F), C21(H21A,H21B,H21C), C21A(H21D,H21E,
 H21F), C22(H22A,H22B,H22C), C22A(H22D,H22E,H22F), C26(H26A,H26B,H26C),
 C28(H28A,H28B,H28C)
;
_shelx_shelxl_version_number 2014/7
_olex2_submission_special_instructions 'No special instructions were received'

loop_
_space_group_symop_operation_xyz
'x, y, z'
'-x, y, -z+1/2'
'x+1/2, y+1/2, z'
'-x+1/2, y+1/2, -z+1/2'
'-x, -y, -z'
'x, -y, z-1/2'
'-x+1/2, -y+1/2, -z'
'x+1/2, -y+1/2, z-1/2'

loop_
_atom_site_label
_atom_site_type_symbol
_atom_site_fract_x
_atom_site_fract_y
_atom_site_fract_z
_atom_site_U_iso_or_equiv
_atom_site_adp_type
_atom_site_occupancy
_atom_site_site_symmetry_order
_atom_site_calc_flag
_atom_site_refinement_flags_posn
_atom_site_refinement_flags_occupancy
_atom_site_disorder_assembly
_atom_site_disorder_group
U1 U 0.26022(2) 0.34150(2) 0.29641(2) 0.03649(10) Uani 1 1 d . . . .
N1 N 0.2857(3) 0.2596(2) 0.3057(4) 0.0397(14) Uani 1 1 d . . . .
Si1 Si 0.35151(12) 0.22706(9) 0.38175(14) 0.0434(5) Uani 1 1 d . . . .
C1 C 0.3942(4) 0.2706(4) 0.4696(5) 0.056(2) Uani 1 1 d . . . .
H1A H 0.3969 0.3051 0.4533 0.085 Uiso 1 1 calc GR . . .
H1B H 0.4359 0.2571 0.5096 0.085 Uiso 1 1 calc GR . . .
H1C H 0.3722 0.2725 0.4919 0.085 Uiso 1 1 calc GR . . .
C2 C 0.3305(5) 0.1674(3) 0.4101(6) 0.064(3) Uani 1 1 d . . . .
H2A H 0.3110 0.1773 0.4340 0.096 Uiso 1 1 calc GR . . .
H2B H 0.3679 0.1474 0.4483 0.096 Uiso 1 1 calc GR . . .
H2C H 0.3016 0.1465 0.3627 0.096 Uiso 1 1 calc GR . . .
C3 C 0.4040(4) 0.2089(3) 0.3566(5) 0.0464(18) Uani 1 1 d . . . .
C4 C 0.4273(4) 0.2582(3) 0.3431(5) 0.052(2) Uani 1 1 d . . . .
H4A H 0.3922 0.2771 0.2978 0.078 Uiso 1 1 calc GR . . .
H4B H 0.4560 0.2490 0.3325 0.078 Uiso 1 1 calc GR . . .
H4C H 0.4486 0.2799 0.3906 0.078 Uiso 1 1 calc GR . . .
C5 C 0.4613(5) 0.1794(4) 0.4267(6) 0.065(3) Uani 1 1 d . . . .
H5A H 0.4826 0.2006 0.4748 0.098 Uiso 1 1 calc GR . . .
H5B H 0.4894 0.1721 0.4145 0.098 Uiso 1 1 calc GR . . .
H5C H 0.4480 0.1470 0.4353 0.098 Uiso 1 1 calc GR . . .
C6 C 0.3710(5) 0.1758(4) 0.2827(6) 0.057(2) Uani 1 1 d . . . .
H6A H 0.3533 0.1455 0.2894 0.086 Uiso 1 1 calc GR . . .
H6B H 0.4004 0.1646 0.2742 0.086 Uiso 1 1 calc GR . . .
H6C H 0.3378 0.1958 0.2369 0.086 Uiso 1 1 calc GR . . .
C7 C 0.2335(4) 0.2278(3) 0.2415(5) 0.0466(19) Uani 1 1 d . . . .
H7A H 0.2474 0.1920 0.2449 0.056 Uiso 1 1 calc R . . .
H7B H 0.2172 0.2421 0.1891 0.056 Uiso 1 1 calc R . . .
C8 C 0.1842(4) 0.2285(3) 0.2513(5) 0.0488(19) Uani 1 1 d . . . .
H8A H 0.1469 0.2105 0.2063 0.059 Uiso 1 1 calc R . . .
H8B H 0.1990 0.2105 0.3008 0.059 Uiso 1 1 calc R . . .
N2 N 0.2521(3) 0.3440(2) 0.3935(4) 0.0416(15) Uani 1 1 d . . . .
Si2 Si 0.26262(12) 0.39690(9) 0.44999(13) 0.0443(5) Uani 1 1 d . . . .
C9 C 0.2810(4) 0.4540(3) 0.4150(5) 0.048(2) Uani 1 1 d . . . .
H9A H 0.3226 0.4502 0.4306 0.072 Uiso 1 1 calc GR . . .
H9B H 0.2792 0.4854 0.4390 0.072 Uiso 1 1 calc GR . . .
H9C H 0.2509 0.4565 0.3572 0.072 Uiso 1 1 calc GR . . .
C10 C 0.1902(5) 0.4122(4) 0.4355(6) 0.059(2) Uani 1 1 d . . . .
H10A H 0.1565 0.4174 0.3789 0.089 Uiso 1 1 calc GR . . .
H10B H 0.1962 0.4437 0.4647 0.089 Uiso 1 1 calc GR . . .
H10C H 0.1800 0.3836 0.4553 0.089 Uiso 1 1 calc GR . . .
C11 C 0.3286(4) 0.3885(3) 0.5606(5) 0.0481(19) Uani 1 1 d . . . .
C12 C 0.3270(6) 0.4315(4) 0.6077(6) 0.073(3) Uani 1 1 d . . . .
H12A H 0.3324 0.4649 0.5912 0.109 Uiso 1 1 calc GR . . .
H12B H 0.3605 0.4264 0.6644 0.109 Uiso 1 1 calc GR . . .
H12C H 0.2872 0.4310 0.5978 0.109 Uiso 1 1 calc GR . . .
C13 C 0.3234(5) 0.3365(3) 0.5898(5) 0.054(2) Uani 1 1 d . . . .
H13A H 0.2824 0.3335 0.5764 0.081 Uiso 1 1 calc GR . . .
H13B H 0.3552 0.3342 0.6474 0.081 Uiso 1 1 calc GR . . .
H13C H 0.3292 0.3086 0.5643 0.081 Uiso 1 1 calc GR . . .
C14 C 0.3910(4) 0.3913(3) 0.5766(5) 0.057(2) Uani 1 1 d . . . .
H14A H 0.3917 0.3661 0.5431 0.085 Uiso 1 1 calc GR . . .
H14B H 0.4242 0.3835 0.6325 0.085 Uiso 1 1 calc GR . . .
H14C H 0.3969 0.4260 0.5644 0.085 Uiso 1 1 calc GR . . .
C15 C 0.2199(4) 0.2986(3) 0.3956(4) 0.047(2) Uani 1 1 d . . . .
H15A H 0.2125 0.3046 0.4347 0.056 Uiso 1 1 calc R . . .
H15B H 0.2459 0.2675 0.4118 0.056 Uiso 1 1 calc R . . .
C16 C 0.1586(4) 0.2906(3) 0.3137(5) 0.0460(19) Uani 1 1 d . . . .
H16A H 0.1373 0.2601 0.3143 0.055 Uiso 1 1 calc R . . .
H16B H 0.1318 0.3211 0.2989 0.055 Uiso 1 1 calc R . . .
N3 N 0.1721(3) 0.3800(3) 0.2008(4) 0.0471(16) Uani 1 1 d . . . .
Si3 Si 0.16751(15) 0.43642(10) 0.15438(15) 0.0584(7) Uani 1 1 d . . . .
C17 C 0.2480(5) 0.4592(3) 0.2075(6) 0.071(3) Uani 1 1 d . . . .
H17A H 0.2638 0.4728 0.2594 0.106 Uiso 1 1 calc GR . . .
H17B H 0.2489 0.4863 0.1765 0.106 Uiso 1 1 calc GR . . .
H17C H 0.2740 0.4303 0.2146 0.106 Uiso 1 1 calc GR . . .
C18 C 0.1346(5) 0.4211(4) 0.0478(5) 0.066(3) Uani 1 1 d . . . .
H18A H 0.1643 0.4003 0.0480 0.099 Uiso 1 1 calc GR . . .
H18B H 0.1266 0.4533 0.0190 0.099 Uiso 1 1 calc DGR . . .
H18C H 0.0959 0.4019 0.0217 0.099 Uiso 1 1 calc GR . . .
C19 C 0.1156(8) 0.4869(8) 0.1495(9) 0.086(9) Uani 0.16(2) 1 d . P A 1
C19A C 0.1184(7) 0.4889(5) 0.1522(8) 0.086(4) Uani 0.84(2) 1 d . P A 2
C20 C 0.128(5) 0.482(4) 0.231(3) 0.085(14) Uani 0.16(2) 1 d . P A 1
H20A H 0.0955 0.5004 0.2279 0.127 Uiso 0.16(2) 1 calc GR P A 1
H20B H 0.1682 0.4970 0.2726 0.127 Uiso 0.16(2) 1 calc GR P A 1
H20C H 0.1275 0.4455 0.2422 0.127 Uiso 0.16(2) 1 calc GR P A 1
C20A C 0.1420(10) 0.5046(6) 0.2340(8) 0.099(6) Uani 0.84(2) 1 d . P A 2
H20D H 0.1363 0.4762 0.2588 0.148 Uiso 0.84(2) 1 calc GR P A 2
H20E H 0.1192 0.5349 0.2304 0.148 Uiso 0.84(2) 1 calc GR P A 2
H20F H 0.1861 0.5131 0.2660 0.148 Uiso 0.84(2) 1 calc GR P A 2
C21 C 0.061(3) 0.483(3) 0.0588(19) 0.092(14) Uani 0.16(2) 1 d . P A 1
H21A H 0.0509 0.4467 0.0437 0.138 Uiso 0.16(2) 1 calc DGR P A 1
H21B H 0.0733 0.4990 0.0290 0.138 Uiso 0.16(2) 1 calc DGR P A 1
H21C H 0.0249 0.5010 0.0469 0.138 Uiso 0.16(2) 1 calc GR P A 1
C21A C 0.0471(6) 0.4705(5) 0.1003(8) 0.081(4) Uani 0.84(2) 1 d . P A 2
H21D H 0.0335 0.4570 0.0492 0.122 Uiso 0.84(2) 1 calc GR P A 2
H21E H 0.0211 0.4999 0.0914 0.122 Uiso 0.84(2) 1 calc GR P A 2
H21F H 0.0433 0.4434 0.1290 0.122 Uiso 0.84(2) 1 calc GR P A 2
C22 C 0.153(4) 0.534(2) 0.156(6) 0.095(12) Uani 0.16(2) 1 d . P A 1
H22A H 0.1947 0.5337 0.2075 0.143 Uiso 0.16(2) 1 calc GR P A 1
H22B H 0.1321 0.5661 0.1511 0.143 Uiso 0.16(2) 1 calc GR P A 1
H22C H 0.1571 0.5328 0.1135 0.143 Uiso 0.16(2) 1 calc GR P A 1
C22A C 0.1194(10) 0.5364(5) 0.1123(10) 0.101(5) Uani 0.84(2) 1 d . P A 2
H22D H 0.1615 0.5503 0.1440 0.152 Uiso 0.84(2) 1 calc GR P A 2
H22E H 0.0915 0.5625 0.1075 0.152 Uiso 0.84(2) 1 calc GR P A 2
H22F H 0.1059 0.5273 0.0594 0.152 Uiso 0.84(2) 1 calc GR P A 2
C23 C 0.1111(4) 0.3578(4) 0.1688(6) 0.059(2) Uani 1 1 d . . . .
H23A H 0.0799 0.3685 0.1129 0.071 Uiso 1 1 calc R . . .
H23B H 0.0979 0.3708 0.1996 0.071 Uiso 1 1 calc R . . .
C24 C 0.1154(4) 0.2987(4) 0.1738(5) 0.054(2) Uani 1 1 d . . . .
H24A H 0.0771 0.2842 0.1615 0.065 Uiso 1 1 calc R . . .
H24B H 0.1198 0.2852 0.1345 0.065 Uiso 1 1 calc R . . .
N4 N 0.1691(3) 0.2829(3) 0.2543(4) 0.0449(15) Uani 1 1 d . . . .
N5 N 0.3627(3) 0.3892(2) 0.3717(4) 0.0413(15) Uani 1 1 d . . . .
C25 C 0.4035(4) 0.4167(3) 0.4086(4) 0.0361(16) Uani 1 1 d . . . .
C26 C 0.4535(3) 0.4522(3) 0.4565(4) 0.0362(17) Uani 1 1 d . . . .
H26A H 0.4709 0.4612 0.4296 0.054 Uiso 1 1 calc GR . . .
H26B H 0.4855 0.4363 0.5078 0.054 Uiso 1 1 calc GR . . .
H26C H 0.4382 0.4834 0.4648 0.054 Uiso 1 1 calc GR . . .
N6 N 0.2749(3) 0.3336(3) 0.1863(4) 0.0448(16) Uani 1 1 d . . . .
C27 C 0.2743(3) 0.3192(3) 0.1355(5) 0.0388(17) Uani 1 1 d . . . .
C28 C 0.2725(4) 0.2986(3) 0.0718(5) 0.049(2) Uani 1 1 d . . . .
H28A H 0.2518 0.3231 0.0276 0.073 Uiso 1 1 calc GR . . .
H28B H 0.2498 0.2659 0.0538 0.073 Uiso 1 1 calc GR . . .
H28C H 0.3148 0.2926 0.0906 0.073 Uiso 1 1 calc GR . . .
B1 B 0.3984(4) 0.6268(3) 0.5277(5) 0.0311(15) Uani 1 1 d . . . .
C29 C 0.4037(3) 0.6222(3) 0.4561(4) 0.0308(14) Uani 1 1 d . . . .
C30 C 0.3722(4) 0.5849(3) 0.3960(4) 0.0373(16) Uani 1 1 d . . . .
H30 H 0.3432 0.5632 0.3934 0.045 Uiso 1 1 calc R . . .
C31 C 0.3819(4) 0.5784(3) 0.3399(4) 0.0407(17) Uani 1 1 d . . . .
H31 H 0.3600 0.5524 0.3005 0.049 Uiso 1 1 calc R . . .
C32 C 0.4234(4) 0.6098(3) 0.3412(4) 0.0371(16) Uani 1 1 d . . . .
H32 H 0.4298 0.6058 0.3028 0.045 Uiso 1 1 calc R . . .
C33 C 0.4549(3) 0.6467(3) 0.3993(4) 0.0359(16) Uani 1 1 d . . . .
H33 H 0.4833 0.6687 0.4010 0.043 Uiso 1 1 calc R . . .
C34 C 0.4456(3) 0.6520(3) 0.4556(4) 0.0336(15) Uani 1 1 d . . . .
H34 H 0.4689 0.6773 0.4958 0.040 Uiso 1 1 calc R . . .
C35 C 0.4028(3) 0.6875(3) 0.5553(4) 0.0344(15) Uani 1 1 d . . . .
C36 C 0.3812(4) 0.7277(3) 0.5015(5) 0.0445(19) Uani 1 1 d . . . .
H36 H 0.3664 0.7199 0.4492 0.053 Uiso 1 1 calc R . . .
C37 C 0.3801(4) 0.7785(3) 0.5199(6) 0.056(2) Uani 1 1 d . . . .
H37 H 0.3653 0.8048 0.4814 0.067 Uiso 1 1 calc R . . .
C38 C 0.4008(4) 0.7900(4) 0.5956(6) 0.059(2) Uani 1 1 d . . . .
H38 H 0.4000 0.8247 0.6091 0.070 Uiso 1 1 calc R . . .
C39 C 0.4225(4) 0.7522(3) 0.6511(5) 0.051(2) Uani 1 1 d . . . .
H39 H 0.4370 0.7603 0.7032 0.062 Uiso 1 1 calc R . . .
C40 C 0.4230(4) 0.7015(3) 0.6303(5) 0.0451(19) Uani 1 1 d . . . .
H40 H 0.4379 0.6754 0.6692 0.054 Uiso 1 1 calc R . . .
C41 C 0.4557(3) 0.5925(3) 0.6004(4) 0.0332(15) Uani 1 1 d . . . .
C42 C 0.5145(3) 0.6130(3) 0.6591(4) 0.0361(16) Uani 1 1 d . . . .
H42 H 0.5204 0.6491 0.6591 0.043 Uiso 1 1 calc R . . .
C43 C 0.5642(3) 0.5833(3) 0.7169(4) 0.0358(16) Uani 1 1 d . . . .
H43 H 0.6031 0.5992 0.7554 0.043 Uiso 1 1 calc R . . .
C44 C 0.5577(4) 0.5307(3) 0.7191(4) 0.0370(16) Uani 1 1 d . . . .
H44 H 0.5918 0.5103 0.7592 0.044 Uiso 1 1 calc R . . .
C45 C 0.5016(4) 0.5083(3) 0.6627(4) 0.0373(16) Uani 1 1 d . . . .
H45 H 0.4968 0.4721 0.6632 0.045 Uiso 1 1 calc R . . .
C46 C 0.4516(3) 0.5386(3) 0.6044(4) 0.0339(15) Uani 1 1 d . . . .
H46 H 0.4131 0.5223 0.5659 0.041 Uiso 1 1 calc R . . .
C47 C 0.3317(3) 0.6064(3) 0.5019(4) 0.0352(15) Uani 1 1 d . . . .
C48 C 0.2767(3) 0.6178(3) 0.4270(4) 0.0383(17) Uani 1 1 d . . . .
H48 H 0.2785 0.6357 0.3900 0.046 Uiso 1 1 calc R . . .
C49 C 0.2197(4) 0.6036(3) 0.4052(5) 0.0456(19) Uani 1 1 d . . . .
H49 H 0.1834 0.6112 0.3532 0.055 Uiso 1 1 calc R . . .
C50 C 0.2147(4) 0.5787(3) 0.4577(5) 0.0463(19) Uani 1 1 d . . . .
H50 H 0.1754 0.5690 0.4424 0.056 Uiso 1 1 calc R . . .
C51 C 0.2680(4) 0.5682(3) 0.5331(5) 0.0435(18) Uani 1 1 d . . . .
H51 H 0.2657 0.5517 0.5707 0.052 Uiso 1 1 calc R . . .
C52 C 0.3250(4) 0.5820(3) 0.5536(4) 0.0371(16) Uani 1 1 d . . . .
H52 H 0.3611 0.5742 0.6056 0.045 Uiso 1 1 calc R . . .

loop_
_atom_site_aniso_label
_atom_site_aniso_U_11
_atom_site_aniso_U_22
_atom_site_aniso_U_33
_atom_site_aniso_U_23
_atom_site_aniso_U_13
_atom_site_aniso_U_12
U1 0.04113(17) 0.03428(15) 0.03414(15) -0.00564(12) 0.02333(13) -0.01042(13)
N1 0.040(3) 0.036(3) 0.040(3) -0.010(2) 0.024(3) -0.016(2)
Si1 0.0488(14) 0.0391(12) 0.0457(12) 0.0015(10) 0.0310(11) -0.0037(10)
C1 0.055(6) 0.062(5) 0.044(4) -0.004(4) 0.027(4) 0.002(4)
C2 0.067(6) 0.048(5) 0.079(6) 0.022(4) 0.046(6) 0.006(4)
C3 0.047(4) 0.045(4) 0.050(4) -0.002(3) 0.032(4) -0.005(3)
C4 0.049(5) 0.058(5) 0.053(5) -0.004(4) 0.034(4) -0.011(4)
C5 0.056(5) 0.066(6) 0.076(6) 0.011(5) 0.041(5) 0.006(4)
C6 0.057(6) 0.057(5) 0.066(5) -0.008(4) 0.042(5) -0.006(4)
C7 0.048(4) 0.035(4) 0.051(4) -0.012(3) 0.028(4) -0.015(3)
C8 0.046(4) 0.054(4) 0.040(4) -0.015(3) 0.023(4) -0.022(3)
N2 0.045(4) 0.044(3) 0.035(3) -0.004(3) 0.024(3) -0.011(3)
Si2 0.0526(15) 0.0465(13) 0.0358(11) -0.0034(9) 0.0284(11) -0.0091(10)
C9 0.055(5) 0.045(4) 0.041(4) -0.008(3) 0.028(4) -0.003(4)
C10 0.061(5) 0.059(6) 0.056(5) -0.002(4) 0.035(5) -0.001(4)
C11 0.057(5) 0.040(4) 0.039(4) -0.008(3) 0.025(3) -0.012(3)
C12 0.115(9) 0.049(5) 0.051(5) -0.003(4) 0.050(6) 0.001(5)
C13 0.064(6) 0.050(4) 0.045(4) 0.002(4) 0.032(4) -0.013(4)
C14 0.056(5) 0.051(5) 0.046(5) 0.003(4) 0.023(4) -0.015(4)
C15 0.052(5) 0.052(4) 0.033(4) -0.006(3) 0.025(3) -0.017(4)
C16 0.046(4) 0.054(5) 0.039(4) -0.004(3) 0.027(3) -0.009(3)
N3 0.051(4) 0.052(4) 0.045(3) 0.001(3) 0.033(3) -0.002(3)
Si3 0.078(2) 0.0455(14) 0.0428(13) 0.0043(11) 0.0329(14) 0.0040(12)
C17 0.098(6) 0.026(4) 0.079(6) 0.003(4) 0.051(5) -0.004(4)
C18 0.097(8) 0.051(5) 0.050(4) 0.003(4) 0.045(5) -0.005(5)
C19 0.103(14) 0.067(13) 0.073(15) 0.002(10) 0.047(12) 0.019(11)
C19A 0.109(8) 0.058(6) 0.060(6) 0.000(5) 0.038(6) 0.026(5)
C20 0.09(3) 0.08(3) 0.071(17) -0.001(15) 0.041(19) 0.02(2)
C20A 0.118(12) 0.075(10) 0.062(6) -0.009(6) 0.034(7) 0.051(9)
C21 0.106(16) 0.06(2) 0.078(15) 0.006(12) 0.043(13) 0.023(15)
C21A 0.097(7) 0.081(8) 0.051(7) 0.000(6) 0.039(6) 0.035(6)
C22 0.11(2) 0.070(14) 0.09(2) 0.002(13) 0.053(19) 0.016(14)
C22A 0.131(13) 0.059(7) 0.085(9) 0.004(6) 0.052(9) 0.032(7)
C23 0.047(5) 0.078(5) 0.049(5) 0.006(4) 0.027(4) 0.004(4)
C24 0.040(4) 0.075(5) 0.043(4) -0.004(3) 0.023(3) -0.010(3)
N4 0.040(3) 0.054(3) 0.039(3) -0.008(3) 0.024(3) -0.017(3)
N5 0.044(4) 0.043(3) 0.038(3) -0.008(3) 0.026(3) -0.010(3)
C25 0.038(4) 0.037(4) 0.030(3) -0.002(3) 0.020(3) -0.004(3)
C26 0.034(4) 0.035(4) 0.033(4) -0.004(3) 0.017(3) -0.006(3)
N6 0.043(4) 0.050(4) 0.039(3) -0.007(3) 0.025(3) -0.008(3)
C27 0.030(4) 0.048(4) 0.037(3) -0.001(3) 0.020(3) -0.003(3)
C28 0.047(5) 0.060(5) 0.047(4) -0.011(4) 0.033(4) -0.005(4)
B1 0.029(3) 0.033(3) 0.027(3) 0.000(3) 0.015(3) 0.001(3)
C29 0.026(3) 0.031(3) 0.026(3) 0.006(2) 0.011(3) 0.009(2)
C30 0.043(4) 0.035(4) 0.033(3) 0.002(3) 0.023(3) 0.002(3)
C31 0.044(4) 0.041(4) 0.037(4) 0.001(3) 0.025(3) 0.004(3)
C32 0.036(4) 0.041(4) 0.034(3) 0.007(3) 0.022(3) 0.012(3)
C33 0.032(4) 0.040(4) 0.033(3) 0.012(3) 0.019(3) 0.010(3)
C34 0.032(4) 0.032(3) 0.033(3) 0.006(3) 0.017(3) 0.006(3)
C35 0.024(4) 0.040(3) 0.037(3) -0.004(3) 0.018(3) 0.002(3)
C36 0.045(5) 0.043(4) 0.042(4) 0.003(3) 0.026(4) 0.011(3)
C37 0.047(5) 0.042(4) 0.064(5) -0.001(3) 0.028(4) 0.012(3)
C38 0.045(5) 0.051(5) 0.069(5) -0.012(4) 0.030(4) 0.005(4)
C39 0.034(4) 0.058(4) 0.055(4) -0.023(3) 0.024(4) -0.003(3)
C40 0.044(5) 0.051(4) 0.039(4) -0.007(3) 0.025(4) 0.002(3)
C41 0.030(3) 0.041(3) 0.029(3) -0.001(2) 0.018(3) 0.006(2)
C42 0.031(3) 0.045(4) 0.029(3) 0.000(3) 0.016(3) -0.001(3)
C43 0.030(4) 0.044(4) 0.028(3) -0.003(3) 0.015(3) -0.001(3)
C44 0.038(4) 0.039(4) 0.030(3) 0.004(3) 0.019(3) 0.005(3)
C45 0.040(4) 0.032(3) 0.038(3) 0.007(3) 0.023(3) 0.003(3)
C46 0.028(3) 0.039(3) 0.033(3) -0.001(3) 0.018(3) 0.000(3)
C47 0.029(3) 0.040(4) 0.034(3) 0.001(3) 0.018(3) 0.002(3)
C48 0.031(3) 0.046(4) 0.036(3) 0.002(3) 0.019(3) 0.004(3)
C49 0.032(4) 0.058(5) 0.039(4) 0.003(3) 0.018(3) 0.002(3)
C50 0.034(4) 0.052(5) 0.049(4) -0.001(3) 0.024(3) -0.003(3)
C51 0.045(4) 0.045(4) 0.045(4) 0.001(3) 0.030(3) 0.000(3)
C52 0.035(4) 0.041(4) 0.036(3) 0.003(3) 0.022(3) 0.005(3)

loop_
_atom_type_symbol
_atom_type_description
_atom_type_scat_dispersion_real
_atom_type_scat_dispersion_imag
_atom_type_scat_source
C C 0.0033 0.0016 'International Tables Vol C Tables 4.2.6.8 and 6.1.1.4'
H H 0.0000 0.0000 'International Tables Vol C Tables 4.2.6.8 and 6.1.1.4'
B B 0.0013 0.0007 'International Tables Vol C Tables 4.2.6.8 and 6.1.1.4'
N N 0.0061 0.0033 'International Tables Vol C Tables 4.2.6.8 and 6.1.1.4'
Si Si 0.0817 0.0704 'International Tables Vol C Tables 4.2.6.8 and 6.1.1.4'
U U -9.6767 9.6646 'International Tables Vol C Tables 4.2.6.8 and 6.1.1.4'

loop_
_geom_angle_atom_site_label_1
_geom_angle_atom_site_label_2
_geom_angle_atom_site_label_3
_geom_angle
N1 U1 N2 98.8(2)
N1 U1 N3 128.4(2)
N1 U1 N4 69.5(2)
N1 U1 N5 104.2(2)
N1 U1 N6 77.9(2)
N2 U1 N4 72.8(2)
N2 U1 N5 96.1(2)
N2 U1 N6 176.3(2)
N3 U1 N2 99.6(3)
N3 U1 N4 70.8(2)
N3 U1 N5 121.1(2)
N3 U1 N6 83.9(2)
N4 U1 N6 107.2(2)
N5 U1 N4 165.6(2)
N5 U1 N6 83.2(2)
Si1 N1 U1 130.0(3)
C7 N1 U1 112.3(5)
C7 N1 Si1 117.0(5)
N1 Si1 C1 107.2(4)
N1 Si1 C2 110.7(4)
N1 Si1 C3 113.0(4)
C1 Si1 C2 107.4(5)
C1 Si1 C3 109.0(4)
C2 Si1 C3 109.4(4)
Si1 C1 H1A 109.5
Si1 C1 H1B 109.5
Si1 C1 H1C 109.5
H1A C1 H1B 109.5
H1A C1 H1C 109.5
H1B C1 H1C 109.5
Si1 C2 H2A 109.5
Si1 C2 H2B 109.5
Si1 C2 H2C 109.5
H2A C2 H2B 109.5
H2A C2 H2C 109.5
H2B C2 H2C 109.5
C4 C3 Si1 109.2(6)
C4 C3 C5 107.6(7)
C5 C3 Si1 110.1(6)
C6 C3 Si1 111.7(6)
C6 C3 C4 109.0(7)
C6 C3 C5 109.1(8)
C3 C4 H4A 109.5
C3 C4 H4B 109.5
C3 C4 H4C 109.5
H4A C4 H4B 109.5
H4A C4 H4C 109.5
H4B C4 H4C 109.5
C3 C5 H5A 109.5
C3 C5 H5B 109.5
C3 C5 H5C 109.5
H5A C5 H5B 109.5
H5A C5 H5C 109.5
H5B C5 H5C 109.5
C3 C6 H6A 109.5
C3 C6 H6B 109.5
C3 C6 H6C 109.5
H6A C6 H6B 109.5
H6A C6 H6C 109.5
H6B C6 H6C 109.5
N1 C7 H7A 110.2
N1 C7 H7B 110.2
N1 C7 C8 107.7(7)
H7A C7 H7B 108.5
C8 C7 H7A 110.2
C8 C7 H7B 110.2
C7 C8 H8A 109.9
C7 C8 H8B 109.9
H8A C8 H8B 108.3
N4 C8 C7 108.7(7)
N4 C8 H8A 109.9
N4 C8 H8B 109.9
Si2 N2 U1 127.3(3)
C15 N2 U1 114.2(5)
C15 N2 Si2 116.7(5)
N2 Si2 C9 108.5(3)
N2 Si2 C10 110.7(4)
N2 Si2 C11 113.5(4)
C9 Si2 C11 107.7(4)
C10 Si2 C9 107.0(4)
C10 Si2 C11 109.2(4)
Si2 C9 H9A 109.5
Si2 C9 H9B 109.5
Si2 C9 H9C 109.5
H9A C9 H9B 109.5
H9A C9 H9C 109.5
H9B C9 H9C 109.5
Si2 C10 H10A 109.5
Si2 C10 H10B 109.5
Si2 C10 H10C 109.5
H10A C10 H10B 109.5
H10A C10 H10C 109.5
H10B C10 H10C 109.5
C12 C11 Si2 110.2(7)
C12 C11 C13 108.9(8)
C12 C11 C14 107.8(8)
C13 C11 Si2 110.5(6)
C14 C11 Si2 110.3(6)
C14 C11 C13 109.1(8)
C11 C12 H12A 109.5
C11 C12 H12B 109.5
C11 C12 H12C 109.5
H12A C12 H12B 109.5
H12A C12 H12C 109.5
H12B C12 H12C 109.5
C11 C13 H13A 109.5
C11 C13 H13B 109.5
C11 C13 H13C 109.5
H13A C13 H13B 109.5
H13A C13 H13C 109.5
H13B C13 H13C 109.5
C11 C14 H14A 109.5
C11 C14 H14B 109.5
C11 C14 H14C 109.5
H14A C14 H14B 109.5
H14A C14 H14C 109.5
H14B C14 H14C 109.5
N2 C15 H15A 109.8
N2 C15 H15B 109.8
N2 C15 C16 109.2(6)
H15A C15 H15B 108.3
C16 C15 H15A 109.8
C16 C15 H15B 109.8
C15 C16 H16A 109.6
C15 C16 H16B 109.6
H16A C16 H16B 108.1
N4 C16 C15 110.2(7)
N4 C16 H16A 109.6
N4 C16 H16B 109.6
Si3 N3 U1 124.2(4)
C23 N3 U1 122.0(5)
C23 N3 Si3 113.8(6)
N3 Si3 C17 106.4(4)
N3 Si3 C18 109.0(4)
N3 Si3 C19 113.6(6)
N3 Si3 C19A 114.7(6)
C17 Si3 C18 107.7(5)
C17 Si3 C19 112.9(6)
C17 Si3 C19A 110.5(6)
C19 Si3 C18 107.1(6)
C19A Si3 C18 108.5(5)
Si3 C17 H17A 109.5
Si3 C17 H17B 109.5
Si3 C17 H17C 109.5
H17A C17 H17B 109.5
H17A C17 H17C 109.5
H17B C17 H17C 109.5
Si3 C18 H18A 109.5
Si3 C18 H18B 109.5
Si3 C18 H18C 109.5
H18A C18 H18B 109.5
H18A C18 H18C 109.5
H18B C18 H18C 109.5
C20 C19 Si3 104(4)
C21 C19 Si3 98(3)
C21 C19 C20 140(6)
C22 C19 Si3 96(4)
C22 C19 C20 107(5)
C22 C19 C21 104(5)
C20A C19A Si3 112.3(10)
C20A C19A C21A 110.3(14)
C20A C19A C22A 107.1(12)
C21A C19A Si3 110.4(8)
C22A C19A Si3 109.6(12)
C22A C19A C21A 106.9(11)
C19 C20 H20A 109.5
C19 C20 H20B 109.5
C19 C20 H20C 109.5
H20A C20 H20B 109.5
H20A C20 H20C 109.5
H20B C20 H20C 109.5
C19A C20A H20D 109.5
C19A C20A H20E 109.5
C19A C20A H20F 109.5
H20D C20A H20E 109.5
H20D C20A H20F 109.5
H20E C20A H20F 109.5
C19 C21 H21A 109.5
C19 C21 H21B 109.5
C19 C21 H21C 109.5
H21A C21 H21B 109.5
H21A C21 H21C 109.5
H21B C21 H21C 109.5
C19A C21A H21D 109.5
C19A C21A H21E 109.5
C19A C21A H21F 109.5
H21D C21A H21E 109.5
H21D C21A H21F 109.5
H21E C21A H21F 109.5
C19 C22 H22A 109.5
C19 C22 H22B 109.5
C19 C22 H22C 109.5
H22A C22 H22B 109.5
H22A C22 H22C 109.5
H22B C22 H22C 109.5
C19A C22A H22D 109.5
C19A C22A H22E 109.5
C19A C22A H22F 109.5
H22D C22A H22E 109.5
H22D C22A H22F 109.5
H22E C22A H22F 109.5
N3 C23 H23A 109.7
N3 C23 H23B 109.7
N3 C23 C24 109.8(7)
H23A C23 H23B 108.2
C24 C23 H23A 109.7
C24 C23 H23B 109.7
C23 C24 H24A 109.7
C23 C24 H24B 109.7
H24A C24 H24B 108.2
N4 C24 C23 109.7(7)
N4 C24 H24A 109.7
N4 C24 H24B 109.7
C8 N4 U1 109.8(5)
C8 N4 C16 112.0(7)
C16 N4 U1 106.6(4)
C24 N4 U1 107.5(5)
C24 N4 C8 108.5(6)
C24 N4 C16 112.4(7)
C25 N5 U1 167.6(7)
N5 C25 C26 177.3(9)
C25 C26 H26A 109.5
C25 C26 H26B 109.5
C25 C26 H26C 109.5
H26A C26 H26B 109.5
H26A C26 H26C 109.5
H26B C26 H26C 109.5
C27 N6 U1 163.6(6)
N6 C27 C28 177.1(9)
C27 C28 H28A 109.5
C27 C28 H28B 109.5
C27 C28 H28C 109.5
H28A C28 H28B 109.5
H28A C28 H28C 109.5
H28B C28 H28C 109.5
C29 B1 C35 112.0(6)
C29 B1 C47 113.0(6)
C41 B1 C29 105.2(6)
C41 B1 C35 111.2(6)
C41 B1 C47 111.4(6)
C47 B1 C35 104.3(6)
C30 C29 B1 123.4(7)
C34 C29 B1 121.5(6)
C34 C29 C30 114.7(7)
C29 C30 H30 118.8
C31 C30 C29 122.4(8)
C31 C30 H30 118.8
C30 C31 H31 119.8
C32 C31 C30 120.4(7)
C32 C31 H31 119.8
C31 C32 H32 120.7
C33 C32 C31 118.6(7)
C33 C32 H32 120.7
C32 C33 H33 119.9
C32 C33 C34 120.3(7)
C34 C33 H33 119.9
C29 C34 H34 118.3
C33 C34 C29 123.5(7)
C33 C34 H34 118.3
C36 C35 B1 121.2(6)
C36 C35 C40 115.1(7)
C40 C35 B1 123.5(7)
C35 C36 H36 118.2
C37 C36 C35 123.6(8)
C37 C36 H36 118.2
C36 C37 H37 120.7
C38 C37 C36 118.5(9)
C38 C37 H37 120.7
C37 C38 H38 119.6
C39 C38 C37 120.7(8)
C39 C38 H38 119.6
C38 C39 H39 120.5
C38 C39 C40 119.0(8)
C40 C39 H39 120.5
C35 C40 C39 123.0(8)
C35 C40 H40 118.5
C39 C40 H40 118.5
C42 C41 B1 123.2(7)
C42 C41 C46 114.4(6)
C46 C41 B1 122.1(6)
C41 C42 H42 118.4
C43 C42 C41 123.2(7)
C43 C42 H42 118.4
C42 C43 H43 119.9
C42 C43 C44 120.3(7)
C44 C43 H43 119.9
C43 C44 H44 120.4
C45 C44 C43 119.2(7)
C45 C44 H44 120.4
C44 C45 H45 119.9
C44 C45 C46 120.1(7)
C46 C45 H45 119.9
C41 C46 H46 118.6
C45 C46 C41 122.7(7)
C45 C46 H46 118.6
C48 C47 B1 120.7(7)
C52 C47 B1 123.5(6)
C52 C47 C48 115.5(7)
C47 C48 H48 119.0
C49 C48 C47 122.0(8)
C49 C48 H48 119.0
C48 C49 H49 119.5
C50 C49 C48 121.0(8)
C50 C49 H49 119.5
C49 C50 H50 120.7
C49 C50 C51 118.6(8)
C51 C50 H50 120.7
C50 C51 H51 120.2
C50 C51 C52 119.6(8)
C52 C51 H51 120.2
C47 C52 C51 123.3(7)
C47 C52 H52 118.4
C51 C52 H52 118.4

loop_
_geom_bond_atom_site_label_1
_geom_bond_atom_site_label_2
_geom_bond_distance
U1 N1 2.209(6)
U1 N2 2.232(7)
U1 N3 2.222(7)
U1 N4 2.573(6)
U1 N5 2.544(7)
U1 N6 2.644(7)
N1 Si1 1.732(7)
N1 C7 1.482(9)
Si1 C1 1.863(9)
Si1 C2 1.880(9)
Si1 C3 1.891(9)
C1 H1A 0.9800
C1 H1B 0.9800
C1 H1C 0.9800
C2 H2A 0.9800
C2 H2B 0.9800
C2 H2C 0.9800
C3 C4 1.536(11)
C3 C5 1.550(13)
C3 C6 1.516(12)
C4 H4A 0.9800
C4 H4B 0.9800
C4 H4C 0.9800
C5 H5A 0.9800
C5 H5B 0.9800
C5 H5C 0.9800
C6 H6A 0.9800
C6 H6B 0.9800
C6 H6C 0.9800
C7 H7A 0.9900
C7 H7B 0.9900
C7 C8 1.496(12)
C8 H8A 0.9900
C8 H8B 0.9900
C8 N4 1.485(11)
N2 Si2 1.733(7)
N2 C15 1.491(10)
Si2 C9 1.868(9)
Si2 C10 1.861(10)
Si2 C11 1.910(9)
C9 H9A 0.9800
C9 H9B 0.9800
C9 H9C 0.9800
C10 H10A 0.9800
C10 H10B 0.9800
C10 H10C 0.9800
C11 C12 1.526(12)
C11 C13 1.533(11)
C11 C14 1.530(13)
C12 H12A 0.9800
C12 H12B 0.9800
C12 H12C 0.9800
C13 H13A 0.9800
C13 H13B 0.9800
C13 H13C 0.9800
C14 H14A 0.9800
C14 H14B 0.9800
C14 H14C 0.9800
C15 H15A 0.9900
C15 H15B 0.9900
C15 C16 1.520(11)
C16 H16A 0.9900
C16 H16B 0.9900
C16 N4 1.485(10)
N3 Si3 1.731(7)
N3 C23 1.485(11)
Si3 C17 1.855(11)
Si3 C18 1.910(9)
Si3 C19 1.89(2)
Si3 C19A 1.899(12)
C17 H17A 0.9800
C17 H17B 0.9800
C17 H17C 0.9800
C18 H18A 0.9800
C18 H18B 0.9800
C18 H18C 0.9800
C19 C20 1.562(19)
C19 C21 1.562(18)
C19 C22 1.559(19)
C19A C20A 1.503(17)
C19A C21A 1.62(2)
C19A C22A 1.51(2)
C20 H20A 0.9800
C20 H20B 0.9800
C20 H20C 0.9800
C20A H20D 0.9800
C20A H20E 0.9800
C20A H20F 0.9800
C21 H21A 0.9800
C21 H21B 0.9800
C21 H21C 0.9800
C21A H21D 0.9800
C21A H21E 0.9800
C21A H21F 0.9800
C22 H22A 0.9800
C22 H22B 0.9800
C22 H22C 0.9800
C22A H22D 0.9800
C22A H22E 0.9800
C22A H22F 0.9800
C23 H23A 0.9900
C23 H23B 0.9900
C23 C24 1.537(13)
C24 H24A 0.9900
C24 H24B 0.9900
C24 N4 1.477(10)
N5 C25 1.139(9)
C25 C26 1.432(10)
C26 H26A 0.9800
C26 H26B 0.9800
C26 H26C 0.9800
N6 C27 1.142(10)
C27 C28 1.443(11)
C28 H28A 0.9800
C28 H28B 0.9800
C28 H28C 0.9800
B1 C29 1.637(11)
B1 C35 1.659(11)
B1 C41 1.635(10)
B1 C47 1.643(11)
C29 C30 1.403(10)
C29 C34 1.395(10)
C30 H30 0.9500
C30 C31 1.399(11)
C31 H31 0.9500
C31 C32 1.387(11)
C32 H32 0.9500
C32 C33 1.373(10)
C33 H33 0.9500
C33 C34 1.392(10)
C34 H34 0.9500
C35 C36 1.387(10)
C35 C40 1.390(10)
C36 H36 0.9500
C36 C37 1.382(11)
C37 H37 0.9500
C37 C38 1.380(13)
C38 H38 0.9500
C38 C39 1.364(13)
C39 H39 0.9500
C39 C40 1.391(11)
C40 H40 0.9500
C41 C42 1.404(10)
C41 C46 1.409(10)
C42 H42 0.9500
C42 C43 1.380(10)
C43 H43 0.9500
C43 C44 1.382(10)
C44 H44 0.9500
C44 C45 1.369(10)
C45 H45 0.9500
C45 C46 1.397(10)
C46 H46 0.9500
C47 C48 1.397(10)
C47 C52 1.387(10)
C48 H48 0.9500
C48 C49 1.382(11)
C49 H49 0.9500
C49 C50 1.379(11)
C50 H50 0.9500
C50 C51 1.382(11)
C51 H51 0.9500
C51 C52 1.389(11)
C52 H52 0.9500

loop_
_geom_torsion_atom_site_label_1
_geom_torsion_atom_site_label_2
_geom_torsion_atom_site_label_3
_geom_torsion_atom_site_label_4
_geom_torsion
U1 N1 Si1 C1 12.1(6)
U1 N1 Si1 C2 128.9(5)
U1 N1 Si1 C3 -108.1(5)
U1 N1 C7 C8 -64.5(7)
U1 N2 Si2 C9 1.1(6)
U1 N2 Si2 C10 118.3(5)
U1 N2 Si2 C11 -118.5(5)
U1 N2 C15 C16 -51.3(8)
U1 N3 Si3 C17 -5.8(6)
U1 N3 Si3 C18 110.0(5)
U1 N3 Si3 C19 -130.6(6)
U1 N3 Si3 C19A -128.2(6)
U1 N3 C23 C24 -30.6(10)
N1 Si1 C3 C4 62.9(6)
N1 Si1 C3 C5 -179.2(6)
N1 Si1 C3 C6 -57.8(7)
N1 C7 C8 N4 54.0(9)
Si1 N1 C7 C8 106.9(7)
C1 Si1 C3 C4 -56.2(7)
C1 Si1 C3 C5 61.7(7)
C1 Si1 C3 C6 -176.9(6)
C2 Si1 C3 C4 -173.3(6)
C2 Si1 C3 C5 -55.4(7)
C2 Si1 C3 C6 66.0(7)
C7 N1 Si1 C1 -157.5(6)
C7 N1 Si1 C2 -40.6(7)
C7 N1 Si1 C3 82.4(7)
C7 C8 N4 U1 -22.4(7)
C7 C8 N4 C16 -140.5(7)
C7 C8 N4 C24 94.8(8)
N2 C15 C16 N4 58.2(9)
Si2 N2 C15 C16 114.9(7)
C15 N2 Si2 C9 -163.0(6)
C15 N2 Si2 C10 -45.9(7)
C15 N2 Si2 C11 77.3(7)
C15 C16 N4 U1 -36.0(7)
C15 C16 N4 C8 84.1(8)
C15 C16 N4 C24 -153.4(7)
N3 Si3 C19 C20 38(4)
N3 Si3 C19 C21 -108(4)
N3 Si3 C19 C22 147(4)
N3 Si3 C19A C20A 59.5(15)
N3 Si3 C19A C21A -64.0(10)
N3 Si3 C19A C22A 178.5(10)
N3 C23 C24 N4 49.4(10)
Si3 N3 C23 C24 147.1(6)
C17 Si3 C19 C20 -83(4)
C17 Si3 C19 C21 131(4)
C17 Si3 C19 C22 26(4)
C17 Si3 C19A C20A -60.6(15)
C17 Si3 C19A C21A 175.9(9)
C17 Si3 C19A C22A 58.3(12)
C18 Si3 C19 C20 158(4)
C18 Si3 C19 C21 12(4)
C18 Si3 C19 C22 -92(4)
C18 Si3 C19A C20A -178.4(13)
C18 Si3 C19A C21A 58.1(11)
C18 Si3 C19A C22A -59.4(12)
C23 N3 Si3 C17 176.6(7)
C23 N3 Si3 C18 -67.6(7)
C23 N3 Si3 C19 51.8(8)
C23 N3 Si3 C19A 54.2(8)
C23 C24 N4 U1 -43.6(8)
C23 C24 N4 C8 -162.3(7)
C23 C24 N4 C16 73.3(9)
B1 C29 C30 C31 -173.7(7)
B1 C29 C34 C33 175.0(6)
B1 C35 C36 C37 175.6(8)
B1 C35 C40 C39 -175.3(8)
B1 C41 C42 C43 -174.8(7)
B1 C41 C46 C45 174.9(7)
B1 C47 C48 C49 -176.3(7)
B1 C47 C52 C51 175.1(7)
C29 B1 C35 C36 31.1(10)
C29 B1 C35 C40 -154.5(7)
C29 B1 C41 C42 90.3(8)
C29 B1 C41 C46 -83.2(8)
C29 B1 C47 C48 -40.6(9)
C29 B1 C47 C52 146.1(7)
C29 C30 C31 C32 -0.8(12)
C30 C29 C34 C33 1.6(10)
C30 C31 C32 C33 0.7(11)
C31 C32 C33 C34 0.4(11)
C32 C33 C34 C29 -1.7(11)
C34 C29 C30 C31 -0.4(10)
C35 B1 C29 C30 -146.3(7)
C35 B1 C29 C34 40.9(9)
C35 B1 C41 C42 -31.1(10)
C35 B1 C41 C46 155.4(7)
C35 B1 C47 C48 81.2(8)
C35 B1 C47 C52 -92.1(8)
C35 C36 C37 C38 -0.7(14)
C36 C35 C40 C39 -0.7(12)
C36 C37 C38 C39 0.5(15)
C37 C38 C39 C40 -0.4(14)
C38 C39 C40 C35 0.5(13)
C40 C35 C36 C37 0.8(13)
C41 B1 C29 C30 92.8(8)
C41 B1 C29 C34 -80.0(8)
C41 B1 C35 C36 148.5(7)
C41 B1 C35 C40 -37.1(10)
C41 B1 C47 C48 -158.8(7)
C41 B1 C47 C52 27.9(10)
C41 C42 C43 C44 0.1(12)
C42 C41 C46 C45 0.9(11)
C42 C43 C44 C45 0.8(12)
C43 C44 C45 C46 -0.7(12)
C44 C45 C46 C41 -0.1(12)
C46 C41 C42 C43 -0.8(11)
C47 B1 C29 C30 -28.9(9)
C47 B1 C29 C34 158.3(6)
C47 B1 C35 C36 -91.3(8)
C47 B1 C35 C40 83.0(8)
C47 B1 C41 C42 -147.0(7)
C47 B1 C41 C46 39.5(9)
C47 C48 C49 C50 1.8(13)
C48 C47 C52 C51 1.4(11)
C48 C49 C50 C51 0.2(13)
C49 C50 C51 C52 -1.3(12)
C50 C51 C52 C47 0.5(12)
C52 C47 C48 C49 -2.5(11)

loop_
_platon_squeeze_void_nr
_platon_squeeze_void_average_x
_platon_squeeze_void_average_y
_platon_squeeze_void_average_z
_platon_squeeze_void_volume
_platon_squeeze_void_count_electrons
_platon_squeeze_void_content
1 0.500 0.912 0.250 373 95 '2(C7 H8)'
2 1.000 0.412 0.250 373 95 '2(C7 H8)'
3 0.500 0.087 0.750 373 96 '2(C7 H8)'
4 1.000 0.587 0.750 373 96 '2(C7 H8)'
